data_2101635
loop_
_publ_author_name
'G\"orbitz, C. H.'
'Backe, P. H.'

_publ_section_title
;
 Structures of <small>L</small>-valyl-<small>L</small>-glutamine and
 <small>L</small>-glutamyl-<small>L</small>-valine
;
_journal_issue 6
_journal_name_full 'Acta Crystallographica Section B'
_journal_page_first 999
_journal_page_last 1006
_journal_paper_doi 10.1107/S0108768196006817
_journal_volume 52
_journal_year 1996
_chemical_formula_sum 'C10 H18 N2 O5'
_chemical_formula_weight 246.26
_chemical_name_systematic
;
 L-Glu-L-Val
;
_space_group_IT_number 4
_symmetry_cell_setting monoclinic
_symmetry_space_group_name_Hall 'P 2yb'
_symmetry_space_group_name_H-M 'P 1 21 1'
_audit_creation_method SHELXL
_cell_angle_alpha 90.00
_cell_angle_beta 97.22(2)
_cell_angle_gamma 90.00
_cell_formula_units_Z 2
_cell_length_a 6.487(2)
_cell_length_b 5.505(2)
_cell_length_c 16.741(4)
_cell_measurement_reflns_used 25
_cell_measurement_temperature 120(2)
_cell_measurement_theta_max 17.5
_cell_measurement_theta_min 12.5
_cell_volume 593.1(3)
_computing_structure_refinement 'SHELXL-93 (Sheldrick, 1993)'
_computing_structure_solution 'MITHRIL (Gilmore, 1984)'
_diffrn_ambient_temperature 120(2)
_diffrn_measurement_device 'Nicolet P3'
_diffrn_measurement_method 2\q
_diffrn_radiation_monochromator graphite
_diffrn_radiation_source 'fine-focus sealed tube'
_diffrn_radiation_type MoK\a
_diffrn_radiation_wavelength 0.71069
_diffrn_reflns_av_R_equivalents 0.0000
_diffrn_reflns_av_sigmaI/netI 0.0449
_diffrn_reflns_limit_h_max 9
_diffrn_reflns_limit_h_min -9
_diffrn_reflns_limit_k_max 7
_diffrn_reflns_limit_k_min -7
_diffrn_reflns_limit_l_max 23
_diffrn_reflns_limit_l_min -11
_diffrn_reflns_number 1920
_diffrn_reflns_theta_max 30.06
_diffrn_reflns_theta_min 2.45
_diffrn_standards_decay_% <2.0
_diffrn_standards_interval_count 96
_diffrn_standards_number 3
_exptl_absorpt_coefficient_mu 0.111
_exptl_absorpt_correction_type none
_exptl_crystal_colour Colourless
_exptl_crystal_density_diffrn 1.379
_exptl_crystal_density_meas ?
_exptl_crystal_description Plate
_exptl_crystal_F_000 264
_exptl_crystal_size_max 0.85
_exptl_crystal_size_mid 0.15
_exptl_crystal_size_min 0.05
_refine_diff_density_max 0.336
_refine_diff_density_min -0.281
_refine_ls_abs_structure_details 'Flack (1983)'
_refine_ls_abs_structure_Flack -0.0(16)
_refine_ls_extinction_method none
_refine_ls_goodness_of_fit_all 1.029
_refine_ls_goodness_of_fit_obs 1.074
_refine_ls_hydrogen_treatment
;H atoms bonded to N and O refined, others placed geometrically and
refined using a riding model. U~iso~ refined for H atoms of the amino
group and two methyl groups; U~iso~ = 1.2U~eq~ of bonded atom for
others
;
_refine_ls_matrix_type full
_refine_ls_number_parameters 181
_refine_ls_number_reflns 1920
_refine_ls_number_restraints 1
_refine_ls_restrained_S_all 1.029
_refine_ls_restrained_S_obs 1.073
_refine_ls_R_factor_all 0.0656
_refine_ls_R_factor_obs 0.0473
_refine_ls_shift/esd_max 0.006
_refine_ls_shift/esd_mean 0.001
_refine_ls_structure_factor_coef Fsqd
_refine_ls_weighting_details 'w = 1/[\s^2^(Fo^2^)+(0.0670P)^2^] where P=(Fo^2^+2Fc^2^)/3'
_refine_ls_weighting_scheme calc
_refine_ls_wR_factor_all 0.1115
_refine_ls_wR_factor_obs 0.1043
_reflns_number_observed 1576
_reflns_number_total 1920
_reflns_observed_criterion >2sigma(I)
_cod_data_source_file ha0146.cif
_cod_data_source_block gv
_cod_depositor_comments
;
The following automatic conversions were performed:
'_symmetry_cell_setting' value 'Monoclinic' changed to 'monoclinic'
according to '/home/saulius/struct/CIF-dictionaries/cif_core.dic'
dictionary named 'cif_core.dic' version 2.4.1 from 2010-06-29.

Automatic conversion script
Id: cif_fix_enum 1527 2010-12-29 10:47:43Z saulius 

The following automatic conversions were performed:

'_symmetry_cell_setting' value 'Monoclinic' changed to 'monoclinic'
according to /home/saulius/struct/CIF-dictionaries/cif_core.dic
dictionary named 'cif_core.dic' version 2.4.1 from 2010-06-29.

Automatic conversion script
Id: cif_fix_values 1715 2011-07-08 13:25:40Z adriana 

The following automatic conversions were performed:

'_refine_ls_weighting_scheme' value 'calc w =
1/[\s^2^(Fo^2^)+(0.0670P)^2^] where P=(Fo^2^+2Fc^2^)/3' was changed
to 'calc'. New tag '_refine_ls_weighting_details' was created. The
value of the new tag was set to 'w = 1/[\s^2^(Fo^2^)+(0.0670P)^2^]
where P=(Fo^2^+2Fc^2^)/3'.

Automatic conversion script
Id: cif_fix_values 3143 2015-03-26 13:38:13Z robertas 
;
_cod_original_sg_symbol_Hall 'P 2y1'
_cod_original_sg_symbol_H-M 'P 21'
_cod_database_code 2101635

loop_
_symmetry_equiv_pos_as_xyz
'x, y, z'
'-x, y+1/2, -z'

loop_
_atom_site_aniso_label
_atom_site_aniso_U_11
_atom_site_aniso_U_22
_atom_site_aniso_U_33
_atom_site_aniso_U_12
_atom_site_aniso_U_13
_atom_site_aniso_U_23
O1 0.0222(9) 0.0100(9) 0.0240(10) -0.0003(8) 0.0078(7) -0.0003(8)
O2 0.0208(8) 0.0162(10) 0.0148(8) 0.0014(8) -0.0006(7) -0.0010(7)
O3 0.0192(9) 0.0119(9) 0.0207(9) -0.0013(8) 0.0023(7) -0.0008(8)
O4 0.0297(11) 0.0173(10) 0.0174(9) -0.0002(9) 0.0013(7) 0.0030(8)
O5 0.0287(10) 0.0173(9) 0.0150(9) 0.0041(8) -0.0017(8) -0.0001(8)
N1 0.0167(10) 0.0128(11) 0.0170(10) -0.0030(9) 0.0031(8) 0.0013(9)
N2 0.0167(10) 0.0093(10) 0.0174(10) 0.0000(9) 0.0040(8) 0.0000(8)
C1 0.0168(11) 0.0120(11) 0.0140(11) -0.0033(10) 0.0037(9) -0.0002(10)
C2 0.0141(10) 0.0117(12) 0.0123(11) -0.0030(9) -0.0013(8) 0.0000(9)
C3 0.0159(10) 0.0102(11) 0.0144(11) -0.0017(10) 0.0018(9) 0.0008(9)
C4 0.0118(10) 0.0135(12) 0.0161(11) 0.0005(9) 0.0041(9) -0.0024(10)
C5 0.0178(11) 0.0154(12) 0.0157(11) 0.0025(11) 0.0027(9) 0.0005(10)
C6 0.0198(12) 0.0132(12) 0.0161(12) 0.0012(10) 0.0004(9) 0.0009(10)
C7 0.0114(10) 0.0172(13) 0.0173(12) 0.0015(10) 0.0041(9) -0.0002(10)
C8 0.0230(12) 0.0159(12) 0.0113(11) -0.0047(11) 0.0029(9) -0.0002(10)
C9 0.0331(15) 0.035(2) 0.0158(12) -0.0084(15) 0.0007(11) -0.0065(14)
C10 0.0267(13) 0.029(2) 0.0162(12) 0.0010(13) 0.0082(10) -0.0012(12)

loop_
_atom_site_label
_atom_site_fract_x
_atom_site_fract_y
_atom_site_fract_z
_atom_site_U_iso_or_equiv
_atom_site_thermal_displace_type
_atom_site_calc_flag
_atom_site_refinement_flags
_atom_site_occupancy
_atom_site_type_symbol
O1 0.5331(3) 0.3656(4) 0.72762(11) 0.0183(4) Uani d . 1 O
O2 0.0034(3) 0.3366(4) 0.69941(11) 0.0175(4) Uani d . 1 O
O3 0.0320(3) 0.0023(4) 0.77703(11) 0.0173(4) Uani d . 1 O
O4 0.2023(3) 1.0091(4) 0.47491(12) 0.0216(4) Uani d . 1 O
O5 0.1749(3) 0.6277(4) 0.42939(12) 0.0207(4) Uani d . 1 O
H5 0.106(6) 0.690(8) 0.393(2) 0.031 Uiso d . 1 H
N1 0.7243(3) 0.7552(4) 0.68024(14) 0.0154(4) Uani d . 1 N
H1 0.754(5) 0.590(8) 0.683(2) 0.027(5) Uiso d . 1 H
H2 0.828(5) 0.839(8) 0.713(2) 0.027(5) Uiso d . 1 H
H3 0.727(5) 0.803(8) 0.626(2) 0.027(5) Uiso d . 1 H
N2 0.3058(3) 0.5761(4) 0.79311(13) 0.0143(4) Uani d . 1 N
H4 0.243(5) 0.702(7) 0.7988(19) 0.017 Uiso d . 1 H
C1 0.5116(4) 0.7950(5) 0.70361(15) 0.0141(5) Uani d . 1 C
H11 0.5192(5) 0.920(4) 0.7431(14) 0.017 Uiso calc R 1 H
C2 0.4498(4) 0.5571(5) 0.74246(14) 0.0130(5) Uani d . 1 C
C3 0.2260(4) 0.3515(5) 0.82496(14) 0.0135(5) Uani d . 1 C
H31 0.343(4) 0.245(4) 0.8382(5) 0.016 Uiso calc R 1 H
C4 0.0741(4) 0.2204(5) 0.76151(15) 0.0136(5) Uani d . 1 C
C5 0.3571(4) 0.8725(5) 0.63138(15) 0.0163(5) Uani d . 1 C
H51 0.225(3) 0.9150(12) 0.6507(5) 0.020 Uiso calc R 1 H
H52 0.4104(13) 1.020(4) 0.6078(6) 0.020 Uiso calc R 1 H
C6 0.3150(4) 0.6811(5) 0.56535(15) 0.0165(5) Uani d . 1 C
H61 0.444(3) 0.600(2) 0.5580(2) 0.020 Uiso calc R 1 H
H62 0.220(2) 0.560(3) 0.5818(4) 0.020 Uiso calc R 1 H
C7 0.2223(4) 0.7934(5) 0.48637(15) 0.0151(5) Uani d . 1 C
C8 0.1283(4) 0.3939(5) 0.90308(14) 0.0167(5) Uani d . 1 C
H81 0.1054(10) 0.241(7) 0.9242(9) 0.020 Uiso calc R 1 H
C9 0.2795(5) 0.5258(7) 0.96608(16) 0.0280(7) Uani d . 1 C
H91 0.417(3) 0.453(3) 0.9682(10) 0.040(6) Uiso calc R 1 H
H92 0.231(2) 0.512(4) 1.0188(12) 0.040(6) Uiso calc R 1 H
H93 0.287(3) 0.697(4) 0.9515(8) 0.040(6) Uiso calc R 1 H
C10 -0.0818(4) 0.5214(7) 0.89036(16) 0.0234(6) Uani d . 1 C
H101 -0.176(2) 0.431(3) 0.8510(13) 0.025(5) Uiso calc R 1 H
H102 -0.0641(7) 0.686(4) 0.8704(13) 0.025(5) Uiso calc R 1 H
H103 -0.140(2) 0.529(4) 0.9415(10) 0.025(5) Uiso calc R 1 H

loop_
_atom_type_symbol
_atom_type_description
_atom_type_scat_dispersion_real
_atom_type_scat_dispersion_imag
_atom_type_scat_source
O O 0.0106 0.0060 'International Tables Vol C Tables 4.2.6.8 and 6.1.1.4'
N N 0.0061 0.0033 'International Tables Vol C Tables 4.2.6.8 and 6.1.1.4'
C C 0.0033 0.0016 'International Tables Vol C Tables 4.2.6.8 and 6.1.1.4'
H H 0.0000 0.0000 'International Tables Vol C Tables 4.2.6.8 and 6.1.1.4'

loop_
_geom_angle_atom_site_label_1
_geom_angle_atom_site_label_2
_geom_angle_atom_site_label_3
_geom_angle
_geom_angle_publ_flag
N1 C1 C2 106.5(2) yes
N1 C1 C5 111.6(2) yes
C5 C1 C2 113.1(2) yes
O1 C2 N2 123.8(2) yes
O1 C2 C1 120.2(2) yes
N2 C2 C1 116.1(2) yes
C2 N2 C3 118.0(2) yes
N2 C3 C4 111.7(2) yes
N2 C3 C8 112.5(2) yes
C4 C3 C8 111.2(2) yes
O2 C4 O3 125.9(2) yes
O2 C4 C3 118.0(2) yes
O3 C4 C3 116.1(2) yes
C6 C5 C1 114.8(2) yes
C7 C6 C5 111.5(2) yes
O4 C7 O5 123.4(3) yes
O4 C7 C6 124.3(2) yes
O5 C7 C6 112.2(2) yes
C9 C8 C3 111.1(2) yes
C10 C8 C9 111.2(2) yes
C10 C8 C3 114.0(2) yes
C7 O5 H5 109.(3) no
C1 N1 H1 109.(2) no
C1 N1 H2 113.(2) no
H1 N1 H2 109.(3) no
C1 N1 H3 110.(2) no
H1 N1 H3 107.(3) no
H2 N1 H3 109.(3) no
C2 N2 H4 123.(2) no
C3 N2 H4 118.(2) no
N1 C1 H11 108.53(13) no
C5 C1 H11 108.53(15) no
C2 C1 H11 108.53(14) no
N2 C3 H31 107.02(14) no
C4 C3 H31 107.02(14) no
C8 C3 H31 107.02(14) no
C6 C5 H51 108.57(14) no
C1 C5 H51 108.57(13) no
C6 C5 H52 108.57(14) no
C1 C5 H52 108.57(14) no
H51 C5 H52 107.5 no
C7 C6 H61 109.33(14) no
C5 C6 H61 109.33(14) no
C7 C6 H62 109.33(14) no
C5 C6 H62 109.33(14) no
H61 C6 H62 108.0 no
C10 C8 H81 106.7(2) no
C9 C8 H81 106.7(2) no
C3 C8 H81 106.66(15) no
C8 C9 H91 109.5(2) no
C8 C9 H92 109.47(15) no
H91 C9 H92 109.5 no
C8 C9 H93 109.5(2) no
H91 C9 H93 109.5 no
H92 C9 H93 109.5 no
C8 C10 H101 109.5(2) no
C8 C10 H102 109.5(2) no
H101 C10 H102 109.5 no
C8 C10 H103 109.47(14) no
H101 C10 H103 109.5 no
H102 C10 H103 109.5 no

loop_
_geom_bond_atom_site_label_1
_geom_bond_atom_site_label_2
_geom_bond_distance
_geom_bond_publ_flag
N1 C1 1.497(3) yes
C1 C2 1.538(4) yes
C1 C5 1.531(4) yes
N2 C2 1.342(3) yes
O1 C2 1.224(3) yes
N2 C3 1.467(3) yes
C3 C4 1.535(3) yes
C3 C8 1.541(3) yes
O2 C4 1.257(3) yes
O3 C4 1.266(3) yes
C5 C6 1.526(4) yes
C6 C7 1.514(3) yes
O4 C7 1.208(4) yes
O5 C7 1.328(3) yes
C8 C9 1.530(4) yes
C8 C10 1.524(4) yes
O5 H5 0.79(4) no
N1 H1 0.93(4) no
N1 H2 0.93(4) no
N1 H3 0.95(4) no
N2 H4 0.81(4) no
C1 H11 0.95(3) no
C3 H31 0.96(3) no
C5 H51 0.98(2) no
C5 H52 0.98(2) no
C6 H61 0.97(2) no
C6 H62 0.97(2) no
C8 H81 0.93(4) no
C9 H91 0.98(2) no
C9 H92 0.98(2) no
C9 H93 0.98(2) no
C10 H101 0.98(2) no
C10 H102 0.98(2) no
C10 H103 0.98(2) no

loop_
_geom_torsion_atom_site_label_1
_geom_torsion_atom_site_label_2
_geom_torsion_atom_site_label_3
_geom_torsion_atom_site_label_4
_geom_torsion
_geom_torsion_publ_flag
N1 C1 C2 N2 156.4(2) yes
C3 N2 C2 C1 173.7(2) yes
C2 N2 C3 C4 -75.1(3) yes
N2 C3 C4 O2 -14.6(3) yes
N1 C1 C5 C6 64.9(3) yes
C1 C5 C6 C7 -161.0(2) yes
C5 C6 C7 O4 6.5(4) yes
N2 C3 C8 C9 -53.5(3) yes
N2 C3 C8 C10 73.2(3) yes
C3 N2 C2 O1 -7.5(4) no
N1 C1 C2 O1 -22.4(3) no
C5 C1 C2 O1 100.5(3) no
C5 C1 C2 N2 -80.7(3) no
C2 N2 C3 C8 158.9(2) no
C8 C3 C4 O2 112.0(3) no
N2 C3 C4 O3 165.3(2) no
C8 C3 C4 O3 -68.1(3) no
C2 C1 C5 C6 -55.1(3) no
C5 C6 C7 O5 -176.8(2) no
C4 C3 C8 C10 -53.0(3) no
C4 C3 C8 C9 -179.7(2) no

loop_
_cod_related_entry_id
_cod_related_entry_database
_cod_related_entry_code
1 ChemSpider 5360697
